data_4088881
loop_
_publ_author_name
'Brunner, Tobias S.'
'Benndorf, Paul'
'Gamer, Michael T.'
'Kn\"ofel, Nicolai'
'Gugau, Katharina'
'Roesky, Peter W.'

_publ_contact_author
;
      Prof. Dr. Peter W. Roesky
      Karlsruher Institut fuer Technologie (KIT), CS
      Institut fuer Anorganische Chemie (AOC)
      Lehrstuhl fuer Anorganische Funktionsmaterialien
      Engesserstr. 15, Geb. 30.45
      76131 Karlsruhe 
      Bundesrepublik Deutschland
;
_publ_section_title
;
 Enantiopure Amidinate Complexes of the Rare-Earth Elements
;
_journal_issue 20
_journal_name_full Organometallics
_journal_page_first 3474
_journal_paper_doi 10.1021/acs.organomet.6b00523
_journal_volume 35
_journal_year 2016
_chemical_absolute_configuration rmad
_chemical_formula_moiety 'C63 H81 N6 Y'
_chemical_formula_sum 'C63 H81 N6 Y'
_chemical_formula_weight 1011.24
_space_group_crystal_system trigonal
_space_group_IT_number 145
_space_group_name_Hall 'P 32'
_space_group_name_H-M_alt 'P 32'
_atom_sites_solution_hydrogens geom
_audit_creation_date 2016-06-14
_audit_creation_method
;
Olex2 1.2
(compiled 2016.02.19 svn.r3266 for OlexSys, GUI svn.r5155)
;
_cell_angle_alpha 90
_cell_angle_beta 90
_cell_angle_gamma 120
_cell_formula_units_Z 3
_cell_length_a 13.3096(6)
_cell_length_b 13.3096(6)
_cell_length_c 29.3910(15)
_cell_measurement_reflns_used 11646
_cell_measurement_temperature 150
_cell_measurement_theta_max 26.07
_cell_measurement_theta_min 1.77
_cell_volume 4508.9(4)
_computing_cell_refinement 'STOE X-AREA, PLATON (A.L.Spek, 2009)'
_computing_data_collection 'STOE X-AREA'
_computing_data_reduction 'STOE X-RED & LANA, PLATON (A.L.Spek, 2009)'
_computing_molecular_graphics 'Diamond 2/3, Olex2 (Dolomanov et al., 2009)'
_computing_publication_material 'MS Word, Olex2 (Dolomanov et al., 2009)'
_computing_structure_refinement 'SHELXL-2014/7 (Sheldrick, 2015)'
_computing_structure_solution 'SHELXT-2014/7 (Sheldrick, 2015)'
_diffrn_ambient_temperature 150
_diffrn_detector 'image plate (34cm diameter)'
_diffrn_detector_area_resol_mean 6.67
_diffrn_detector_type 'STOE image plate'
_diffrn_measured_fraction_theta_full 1.000
_diffrn_measured_fraction_theta_max 0.994
_diffrn_measurement_device 'two-circle goniometer'
_diffrn_measurement_device_type 'STOE IPDS 2'
_diffrn_measurement_method '\w scans'
_diffrn_radiation_collimation '0.5mm monocapillary'
_diffrn_radiation_monochromator 'plane graphite'
_diffrn_radiation_type MoK\a
_diffrn_radiation_wavelength 0.71073
_diffrn_reflns_av_R_equivalents 0.0501
_diffrn_reflns_av_unetI/netI 0.1023
_diffrn_reflns_Laue_measured_fraction_full 1.000
_diffrn_reflns_Laue_measured_fraction_max 0.994
_diffrn_reflns_limit_h_max 16
_diffrn_reflns_limit_h_min -16
_diffrn_reflns_limit_k_max 15
_diffrn_reflns_limit_k_min -16
_diffrn_reflns_limit_l_max 36
_diffrn_reflns_limit_l_min -35
_diffrn_reflns_number 20791
_diffrn_reflns_point_group_measured_fraction_full 1.000
_diffrn_reflns_point_group_measured_fraction_max 0.993
_diffrn_reflns_theta_full 25.242
_diffrn_reflns_theta_max 26.152
_diffrn_reflns_theta_min 1.386
_diffrn_source 'sealed tube, 12x0.4mm long-fine focus'
_exptl_absorpt_coefficient_mu 1.011
_exptl_absorpt_correction_T_max 0.8666
_exptl_absorpt_correction_T_min 0.8148
_exptl_absorpt_correction_type integration
_exptl_absorpt_process_details 'STOE X-RED & X-SHAPE'
_exptl_crystal_colour colourless
_exptl_crystal_colour_primary colourless
_exptl_crystal_density_diffrn 1.117
_exptl_crystal_description prism
_exptl_crystal_F_000 1620
_exptl_crystal_size_max 0.255
_exptl_crystal_size_mid 0.2
_exptl_crystal_size_min 0.167
_refine_diff_density_max 0.395
_refine_diff_density_min -0.253
_refine_diff_density_rms 0.054
_refine_ls_abs_structure_details
;
 Flack x determined using 2830 quotients [(I+)-(I-)]/[(I+)+(I-)]
 (Parsons, Flack and Wagner, Acta Cryst. B69 (2013) 249-259).
;
_refine_ls_abs_structure_Flack -0.022(5)
_refine_ls_extinction_method none
_refine_ls_goodness_of_fit_ref 0.832
_refine_ls_hydrogen_treatment constr
_refine_ls_matrix_type full
_refine_ls_number_parameters 647
_refine_ls_number_reflns 11790
_refine_ls_number_restraints 1
_refine_ls_restrained_S_all 0.832
_refine_ls_R_factor_all 0.0807
_refine_ls_R_factor_gt 0.0417
_refine_ls_shift/su_max 0.000
_refine_ls_shift/su_mean 0.000
_refine_ls_structure_factor_coef Fsqd
_refine_ls_weighting_details 'w=1/[\s^2^(Fo^2^)+(0.0384P)^2^] where P=(Fo^2^+2Fc^2^)/3'
_refine_ls_weighting_scheme calc
_refine_ls_wR_factor_gt 0.0806
_refine_ls_wR_factor_ref 0.0890
_reflns_Friedel_coverage 0.998
_reflns_Friedel_fraction_full 1.000
_reflns_Friedel_fraction_max 0.992
_reflns_number_gt 7301
_reflns_number_total 11790
_reflns_threshold_expression 'I > 2\s(I)'
_cod_data_source_file om6b00523_si_002.cif
_cod_data_source_block 7
_cod_original_cell_volume 4508.9(5)
_cod_database_code 4088881
_shelx_space_group_comment
;
The symmetry employed for this shelxl refinement is uniquely defined
by the following loop, which should always be used as a source of
symmetry information in preference to the above space-group names.
They are only intended as comments.
;
_olex2_refinement_description
;
1. Twinned data refinement
 Scales: 0.8782(16) 0.1218(16)
2. Fixed Uiso
 At 1.2 times of:
  All C(H) groups
 At 1.5 times of:
  All C(H,H,H) groups
3.a Ternary CH refined with riding coordinates:
 C6(H6), C14(H14), C27(H27), C35(H35), C48(H48), C56(H56)
3.b Aromatic/amide H refined with riding coordinates:
 C9(H9), C10(H10), C11(H11), C12(H12), C13(H13), C17(H17), C18(H18), C19(H19),
 C20(H20), C21(H21), C30(H30), C31(H31), C32(H32), C33(H33), C34(H34), C38(H38),
  C39(H39), C40(H40), C41(H41), C42(H42), C51(H51), C52(H52), C53(H53),
 C54(H54), C55(H55), C59(H59), C60(H60), C61(H61), C62(H62), C63(H63)
3.c Idealised Me refined as rotating group:
 C3(H3A,H3B,H3C), C4(H4A,H4B,H4C), C5(H5A,H5B,H5C), C7(H7A,H7B,H7C), C15(H15A,
 H15B,H15C), C24(H24A,H24B,H24C), C25(H25A,H25B,H25C), C26(H26A,H26B,H26C),
 C28(H28A,H28B,H28C), C36(H36A,H36B,H36C), C45(H45A,H45B,H45C), C46(H46A,H46B,
 H46C), C47(H47A,H47B,H47C), C49(H49A,H49B,H49C), C57(H57A,H57B,H57C)
;
_shelx_shelxl_version_number 2014/7
_olex2_submission_special_instructions 'No special instructions were received'

loop_
_space_group_symop_operation_xyz
'x, y, z'
'-y, x-y, z+2/3'
'-x+y, -x, z+1/3'

loop_
_atom_site_label
_atom_site_type_symbol
_atom_site_fract_x
_atom_site_fract_y
_atom_site_fract_z
_atom_site_U_iso_or_equiv
_atom_site_adp_type
_atom_site_occupancy
_atom_site_site_symmetry_order
_atom_site_calc_flag
_atom_site_refinement_flags_posn
Y1 Y 0.00527(6) 0.00064(7) 0.08366(3) 0.02338(11) Uani 1 1 d .
N1 N -0.0317(5) 0.1500(5) 0.10744(18) 0.0275(13) Uani 1 1 d .
N2 N -0.1178(5) 0.0558(5) 0.04346(18) 0.0289(13) Uani 1 1 d .
N3 N 0.1951(5) 0.1107(5) 0.05163(17) 0.0267(13) Uani 1 1 d .
N4 N 0.1833(5) 0.0483(5) 0.12257(18) 0.0278(13) Uani 1 1 d .
N5 N -0.1416(5) -0.1609(5) 0.12649(18) 0.0286(14) Uani 1 1 d .
N6 N -0.0662(5) -0.1964(5) 0.06559(19) 0.0306(13) Uani 1 1 d .
C1 C -0.1155(6) 0.1256(6) 0.0774(2) 0.0296(16) Uani 1 1 d .
C2 C -0.2064(6) 0.1664(6) 0.0794(2) 0.0379(17) Uani 1 1 d .
C3 C -0.2157(7) 0.2163(7) 0.1256(3) 0.0471(19) Uani 1 1 d .
H3A H -0.2277 0.1608 0.1498 0.071 Uiso 1 1 calc GR
H3B H -0.2814 0.2302 0.1249 0.071 Uiso 1 1 calc GR
H3C H -0.1440 0.2895 0.1314 0.071 Uiso 1 1 calc GR
C4 C -0.3311(7) 0.0616(7) 0.0727(3) 0.049(2) Uani 1 1 d .
H4A H -0.3390 0.0314 0.0417 0.073 Uiso 1 1 calc GR
H4B H -0.3879 0.0869 0.0775 0.073 Uiso 1 1 calc GR
H4C H -0.3449 0.0005 0.0946 0.073 Uiso 1 1 calc GR
C5 C -0.1762(7) 0.2630(7) 0.0440(3) 0.050(2) Uani 1 1 d .
H5A H -0.1085 0.3350 0.0544 0.075 Uiso 1 1 calc GR
H5B H -0.2423 0.2755 0.0403 0.075 Uiso 1 1 calc GR
H5C H -0.1585 0.2399 0.0147 0.075 Uiso 1 1 calc GR
C6 C 0.0060(6) 0.2301(6) 0.1458(2) 0.0274(15) Uani 1 1 d .
H6 H -0.0621 0.2116 0.1657 0.033 Uiso 1 1 calc R
C7 C 0.0958(7) 0.2154(7) 0.1730(3) 0.039(2) Uani 1 1 d .
H7A H 0.0605 0.1354 0.1841 0.059 Uiso 1 1 calc GR
H7B H 0.1224 0.2689 0.1989 0.059 Uiso 1 1 calc GR
H7C H 0.1620 0.2323 0.1534 0.059 Uiso 1 1 calc GR
C8 C 0.0666(6) 0.3584(6) 0.1324(2) 0.0309(16) Uani 1 1 d .
C9 C 0.1126(7) 0.3949(7) 0.0897(3) 0.044(2) Uani 1 1 d .
H9 H 0.1015 0.3390 0.0672 0.053 Uiso 1 1 calc R
C10 C 0.1744(7) 0.5109(7) 0.0789(3) 0.049(2) Uani 1 1 d .
H10 H 0.2058 0.5342 0.0493 0.059 Uiso 1 1 calc R
C11 C 0.1908(6) 0.5925(6) 0.1105(2) 0.0385(16) Uani 1 1 d .
H11 H 0.2315 0.6725 0.1027 0.046 Uiso 1 1 calc R
C12 C 0.1492(6) 0.5594(6) 0.1530(3) 0.0397(18) Uani 1 1 d .
H12 H 0.1633 0.6166 0.1753 0.048 Uiso 1 1 calc R
C13 C 0.0850(6) 0.4411(6) 0.1647(2) 0.0382(17) Uani 1 1 d .
H13 H 0.0547 0.4185 0.1946 0.046 Uiso 1 1 calc R
C14 C -0.1852(6) 0.0289(7) 0.0014(2) 0.0303(17) Uani 1 1 d .
H14 H -0.2178 0.0822 -0.0002 0.036 Uiso 1 1 calc R
C15 C -0.1033(7) 0.0571(7) -0.0395(2) 0.045(2) Uani 1 1 d .
H15A H -0.0461 0.1401 -0.0396 0.068 Uiso 1 1 calc GR
H15B H -0.1485 0.0366 -0.0678 0.068 Uiso 1 1 calc GR
H15C H -0.0632 0.0124 -0.0372 0.068 Uiso 1 1 calc GR
C16 C -0.2864(6) -0.0946(6) -0.0044(2) 0.0304(16) Uani 1 1 d .
C17 C -0.3032(6) -0.1832(6) 0.0246(2) 0.0365(17) Uani 1 1 d .
H17 H -0.2529 -0.1673 0.0499 0.044 Uiso 1 1 calc R
C18 C -0.3930(7) -0.2952(7) 0.0171(3) 0.044(2) Uani 1 1 d .
H18 H -0.4028 -0.3560 0.0368 0.053 Uiso 1 1 calc R
C19 C -0.4678(6) -0.3187(7) -0.0185(3) 0.0446(18) Uani 1 1 d .
H19 H -0.5299 -0.3954 -0.0234 0.053 Uiso 1 1 calc R
C20 C -0.4528(6) -0.2325(7) -0.0466(2) 0.0423(18) Uani 1 1 d .
H20 H -0.5052 -0.2484 -0.0711 0.051 Uiso 1 1 calc R
C21 C -0.3602(6) -0.1195(6) -0.0400(2) 0.0335(16) Uani 1 1 d .
H21 H -0.3490 -0.0598 -0.0606 0.040 Uiso 1 1 calc R
C22 C 0.2507(5) 0.1282(6) 0.0916(2) 0.0236(15) Uani 1 1 d .
C23 C 0.3764(6) 0.2320(6) 0.0999(2) 0.0311(16) Uani 1 1 d .
C24 C 0.3991(6) 0.3388(6) 0.0720(3) 0.0385(18) Uani 1 1 d .
H24A H 0.4057 0.3246 0.0397 0.058 Uiso 1 1 calc GR
H24B H 0.4714 0.4064 0.0822 0.058 Uiso 1 1 calc GR
H24C H 0.3346 0.3537 0.0762 0.058 Uiso 1 1 calc GR
C25 C 0.4643(6) 0.1921(6) 0.0871(3) 0.0361(17) Uani 1 1 d .
H25A H 0.4582 0.1338 0.1090 0.054 Uiso 1 1 calc GR
H25B H 0.5432 0.2590 0.0877 0.054 Uiso 1 1 calc GR
H25C H 0.4469 0.1585 0.0565 0.054 Uiso 1 1 calc GR
C26 C 0.4029(7) 0.2761(7) 0.1485(2) 0.0362(19) Uani 1 1 d .
H26A H 0.3437 0.2939 0.1591 0.054 Uiso 1 1 calc GR
H26B H 0.4793 0.3464 0.1498 0.054 Uiso 1 1 calc GR
H26C H 0.4027 0.2164 0.1681 0.054 Uiso 1 1 calc GR
C27 C 0.2531(6) 0.1518(6) 0.0076(2) 0.0327(17) Uani 1 1 d .
H27 H 0.3365 0.1750 0.0117 0.039 Uiso 1 1 calc R
C28 C 0.2012(7) 0.0534(6) -0.0270(2) 0.0391(19) Uani 1 1 d .
H28A H 0.2087 -0.0119 -0.0158 0.059 Uiso 1 1 calc GR
H28B H 0.2425 0.0806 -0.0560 0.059 Uiso 1 1 calc GR
H28C H 0.1189 0.0282 -0.0315 0.059 Uiso 1 1 calc GR
C29 C 0.2490(6) 0.2533(6) -0.0146(2) 0.0279(15) Uani 1 1 d .
C30 C 0.1611(6) 0.2770(6) -0.0065(2) 0.0326(16) Uani 1 1 d .
H30 H 0.1033 0.2333 0.0155 0.039 Uiso 1 1 calc R
C31 C 0.1567(6) 0.3645(6) -0.0304(2) 0.0366(17) Uani 1 1 d .
H31 H 0.0968 0.3814 -0.0238 0.044 Uiso 1 1 calc R
C32 C 0.2362(6) 0.4270(6) -0.0632(2) 0.0379(18) Uani 1 1 d .
H32 H 0.2309 0.4853 -0.0799 0.045 Uiso 1 1 calc R
C33 C 0.3252(6) 0.4036(6) -0.0718(2) 0.0404(18) Uani 1 1 d .
H33 H 0.3819 0.4466 -0.0942 0.048 Uiso 1 1 calc R
C34 C 0.3309(6) 0.3177(6) -0.0475(2) 0.0346(16) Uani 1 1 d .
H34 H 0.3922 0.3024 -0.0535 0.042 Uiso 1 1 calc R
C35 C 0.2100(6) 0.0345(6) 0.1702(2) 0.0263(14) Uani 1 1 d .
H35 H 0.2311 0.1074 0.1874 0.032 Uiso 1 1 calc R
C36 C 0.1002(6) -0.0650(6) 0.1909(2) 0.0304(16) Uani 1 1 d .
H36A H 0.0418 -0.0413 0.1945 0.046 Uiso 1 1 calc GR
H36B H 0.1183 -0.0849 0.2207 0.046 Uiso 1 1 calc GR
H36C H 0.0699 -0.1327 0.1708 0.046 Uiso 1 1 calc GR
C37 C 0.3057(6) 0.0036(6) 0.1772(2) 0.0306(16) Uani 1 1 d .
C38 C 0.3127(7) -0.0775(6) 0.1504(3) 0.0376(17) Uani 1 1 d .
H38 H 0.2598 -0.1128 0.1260 0.045 Uiso 1 1 calc R
C39 C 0.3971(7) -0.1082(7) 0.1590(3) 0.0453(19) Uani 1 1 d .
H39 H 0.4024 -0.1627 0.1397 0.054 Uiso 1 1 calc R
C40 C 0.4711(7) -0.0618(7) 0.1942(3) 0.051(2) Uani 1 1 d .
H40 H 0.5282 -0.0832 0.1998 0.061 Uiso 1 1 calc R
C41 C 0.4631(6) 0.0172(7) 0.2221(3) 0.048(2) Uani 1 1 d .
H41 H 0.5144 0.0499 0.2472 0.058 Uiso 1 1 calc R
C42 C 0.3807(6) 0.0490(6) 0.2136(2) 0.0353(16) Uani 1 1 d .
H42 H 0.3756 0.1029 0.2333 0.042 Uiso 1 1 calc R
C43 C -0.1212(6) -0.2397(6) 0.1052(2) 0.0298(15) Uani 1 1 d .
C44 C -0.1545(6) -0.3614(6) 0.1227(3) 0.0351(18) Uani 1 1 d .
C45 C -0.1691(7) -0.3775(7) 0.1750(2) 0.047(2) Uani 1 1 d .
H45A H -0.1023 -0.3132 0.1902 0.071 Uiso 1 1 calc GR
H45B H -0.1739 -0.4509 0.1836 0.071 Uiso 1 1 calc GR
H45C H -0.2403 -0.3785 0.1844 0.071 Uiso 1 1 calc GR
C46 C -0.0598(7) -0.3914(6) 0.1120(3) 0.0466(19) Uani 1 1 d .
H46A H -0.0586 -0.4040 0.0792 0.070 Uiso 1 1 calc GR
H46B H -0.0761 -0.4621 0.1284 0.070 Uiso 1 1 calc GR
H46C H 0.0157 -0.3273 0.1216 0.070 Uiso 1 1 calc GR
C47 C -0.2697(7) -0.4511(7) 0.1020(3) 0.051(2) Uani 1 1 d .
H47A H -0.3301 -0.4330 0.1105 0.076 Uiso 1 1 calc GR
H47B H -0.2907 -0.5284 0.1134 0.076 Uiso 1 1 calc GR
H47C H -0.2626 -0.4497 0.0688 0.076 Uiso 1 1 calc GR
C48 C -0.2026(6) -0.1733(7) 0.1705(2) 0.0307(17) Uani 1 1 d .
H48 H -0.1647 -0.1953 0.1949 0.037 Uiso 1 1 calc R
C49 C -0.1931(7) -0.0598(7) 0.1824(3) 0.042(2) Uani 1 1 d .
H49A H -0.1112 -0.0010 0.1863 0.063 Uiso 1 1 calc GR
H49B H -0.2350 -0.0679 0.2109 0.063 Uiso 1 1 calc GR
H49C H -0.2268 -0.0361 0.1580 0.063 Uiso 1 1 calc GR
C50 C -0.3325(6) -0.2606(6) 0.1701(2) 0.0340(16) Uani 1 1 d .
C51 C -0.4028(7) -0.2780(7) 0.1332(2) 0.047(2) Uani 1 1 d .
H51 H -0.3689 -0.2360 0.1060 0.057 Uiso 1 1 calc R
C52 C -0.5185(6) -0.3526(7) 0.1342(3) 0.047(2) Uani 1 1 d .
H52 H -0.5639 -0.3644 0.1076 0.057 Uiso 1 1 calc R
C53 C -0.5700(7) -0.4108(8) 0.1732(3) 0.058(2) Uani 1 1 d .
H53 H -0.6513 -0.4630 0.1741 0.069 Uiso 1 1 calc R
C54 C -0.5040(7) -0.3935(8) 0.2112(3) 0.064(3) Uani 1 1 d .
H54 H -0.5396 -0.4324 0.2387 0.076 Uiso 1 1 calc R
C55 C -0.3869(7) -0.3204(7) 0.2094(3) 0.052(2) Uani 1 1 d .
H55 H -0.3417 -0.3102 0.2358 0.063 Uiso 1 1 calc R
C56 C -0.0548(6) -0.2636(6) 0.0279(2) 0.0353(17) Uani 1 1 d .
H56 H -0.1116 -0.3476 0.0333 0.042 Uiso 1 1 calc R
C57 C -0.0896(8) -0.2266(7) -0.0159(3) 0.043(2) Uani 1 1 d .
H57A H -0.1700 -0.2434 -0.0134 0.064 Uiso 1 1 calc GR
H57B H -0.0829 -0.2696 -0.0417 0.064 Uiso 1 1 calc GR
H57C H -0.0382 -0.1433 -0.0207 0.064 Uiso 1 1 calc GR
C58 C 0.0643(6) -0.2506(6) 0.0217(2) 0.0350(16) Uani 1 1 d .
C59 C 0.1615(6) -0.1681(6) 0.0436(2) 0.0363(17) Uani 1 1 d .
H59 H 0.1548 -0.1201 0.0659 0.044 Uiso 1 1 calc R
C60 C 0.2692(7) -0.1542(7) 0.0337(3) 0.044(2) Uani 1 1 d .
H60 H 0.3357 -0.0954 0.0488 0.052 Uiso 1 1 calc R
C61 C 0.2821(8) -0.2231(8) 0.0025(3) 0.052(2) Uani 1 1 d .
H61 H 0.3564 -0.2132 -0.0041 0.063 Uiso 1 1 calc R
C62 C 0.1856(10) -0.3060(9) -0.0185(3) 0.068(3) Uani 1 1 d .
H62 H 0.1928 -0.3553 -0.0401 0.081 Uiso 1 1 calc R
C63 C 0.0780(8) -0.3211(7) -0.0097(3) 0.057(2) Uani 1 1 d .
H63 H 0.0121 -0.3801 -0.0251 0.068 Uiso 1 1 calc R

loop_
_atom_site_aniso_label
_atom_site_aniso_U_11
_atom_site_aniso_U_22
_atom_site_aniso_U_33
_atom_site_aniso_U_23
_atom_site_aniso_U_13
_atom_site_aniso_U_12
Y1 0.0215(4) 0.0233(3) 0.02446(17) -0.0001(3) -0.0008(4) 0.0105(3)
N1 0.027(3) 0.026(3) 0.030(3) -0.004(2) -0.005(3) 0.013(3)
N2 0.031(3) 0.032(3) 0.025(3) -0.004(3) -0.006(2) 0.016(3)
N3 0.028(3) 0.028(3) 0.023(3) 0.004(2) 0.003(2) 0.013(3)
N4 0.025(3) 0.035(3) 0.028(3) 0.001(3) -0.002(2) 0.018(3)
N5 0.023(3) 0.028(3) 0.030(3) 0.004(3) 0.000(2) 0.009(3)
N6 0.028(3) 0.028(3) 0.032(3) -0.001(3) 0.000(3) 0.012(3)
C1 0.032(4) 0.031(4) 0.030(4) 0.000(3) -0.002(3) 0.019(3)
C2 0.032(4) 0.038(4) 0.048(4) -0.007(4) -0.012(3) 0.022(4)
C3 0.038(4) 0.053(5) 0.064(5) -0.016(4) -0.012(4) 0.033(4)
C4 0.034(5) 0.058(6) 0.062(6) -0.015(5) -0.009(4) 0.028(4)
C5 0.055(5) 0.043(4) 0.062(5) -0.005(4) -0.022(4) 0.032(4)
C6 0.027(4) 0.024(4) 0.029(4) -0.004(3) -0.003(3) 0.011(3)
C7 0.037(5) 0.040(5) 0.039(5) -0.010(4) -0.011(4) 0.018(4)
C8 0.025(4) 0.034(4) 0.037(4) -0.003(3) -0.003(3) 0.017(3)
C9 0.054(5) 0.033(4) 0.039(5) -0.012(3) 0.000(4) 0.017(4)
C10 0.056(5) 0.044(5) 0.035(4) 0.005(4) 0.003(4) 0.016(4)
C11 0.033(4) 0.033(4) 0.051(4) 0.000(4) -0.003(3) 0.018(3)
C12 0.036(4) 0.031(4) 0.059(5) -0.014(4) 0.001(4) 0.022(3)
C13 0.046(4) 0.038(4) 0.037(4) -0.006(3) 0.005(3) 0.027(4)
C14 0.028(4) 0.041(5) 0.021(4) -0.002(3) -0.005(3) 0.017(4)
C15 0.037(4) 0.050(5) 0.030(4) -0.002(4) -0.009(3) 0.008(4)
C16 0.028(4) 0.036(4) 0.028(4) 0.000(3) 0.000(3) 0.017(3)
C17 0.024(4) 0.035(4) 0.045(4) 0.001(3) -0.006(3) 0.011(3)
C18 0.035(4) 0.041(5) 0.049(5) -0.003(4) -0.006(4) 0.015(4)
C19 0.036(4) 0.042(4) 0.046(4) -0.013(4) -0.011(4) 0.012(4)
C20 0.033(4) 0.051(5) 0.042(4) -0.010(4) -0.014(3) 0.021(4)
C21 0.032(4) 0.040(4) 0.033(4) -0.005(3) -0.008(3) 0.020(3)
C22 0.022(3) 0.021(3) 0.032(4) 0.000(3) -0.002(3) 0.014(3)
C23 0.022(3) 0.026(4) 0.038(4) 0.006(3) 0.001(3) 0.006(3)
C24 0.030(4) 0.029(4) 0.047(5) 0.001(4) -0.007(3) 0.008(3)
C25 0.024(4) 0.035(4) 0.044(4) 0.006(3) 0.001(3) 0.011(3)
C26 0.029(4) 0.033(4) 0.038(4) -0.001(3) -0.004(3) 0.009(3)
C27 0.028(4) 0.039(4) 0.029(4) 0.005(3) 0.007(3) 0.015(3)
C28 0.054(5) 0.034(4) 0.029(4) 0.001(3) 0.005(3) 0.021(4)
C29 0.035(4) 0.024(4) 0.020(3) -0.004(3) -0.005(3) 0.012(3)
C30 0.034(4) 0.028(4) 0.032(4) 0.001(3) 0.001(3) 0.012(3)
C31 0.038(4) 0.036(4) 0.036(4) -0.010(3) -0.007(3) 0.019(3)
C32 0.049(5) 0.029(4) 0.028(4) -0.001(3) -0.013(3) 0.013(3)
C33 0.039(4) 0.034(4) 0.035(4) 0.008(3) 0.005(3) 0.009(3)
C34 0.032(4) 0.037(4) 0.035(4) -0.001(3) -0.002(3) 0.017(4)
C35 0.026(4) 0.026(4) 0.027(3) 0.000(3) -0.003(3) 0.013(3)
C36 0.031(4) 0.030(4) 0.027(4) 0.000(3) -0.001(3) 0.013(3)
C37 0.022(4) 0.033(4) 0.032(4) 0.006(3) -0.001(3) 0.009(3)
C38 0.040(4) 0.037(4) 0.039(4) -0.001(3) -0.002(4) 0.022(4)
C39 0.041(5) 0.047(5) 0.058(5) 0.008(4) 0.008(4) 0.030(4)
C40 0.034(4) 0.057(5) 0.068(5) 0.019(4) 0.005(4) 0.027(4)
C41 0.034(4) 0.054(5) 0.052(5) 0.007(4) -0.014(4) 0.019(4)
C42 0.032(4) 0.036(4) 0.035(4) 0.003(3) -0.006(3) 0.015(3)
C43 0.027(4) 0.028(4) 0.036(4) -0.003(3) -0.006(3) 0.016(3)
C44 0.027(4) 0.024(4) 0.051(5) 0.006(3) -0.002(3) 0.011(3)
C45 0.048(5) 0.042(4) 0.055(5) 0.014(4) 0.004(4) 0.024(4)
C46 0.043(4) 0.035(4) 0.068(5) 0.006(4) -0.002(4) 0.024(4)
C47 0.037(5) 0.034(4) 0.070(6) 0.001(4) -0.009(4) 0.009(4)
C48 0.028(4) 0.038(4) 0.026(4) 0.006(3) 0.003(3) 0.016(4)
C49 0.035(4) 0.048(5) 0.036(4) -0.004(4) 0.005(3) 0.015(4)
C50 0.030(4) 0.041(4) 0.035(4) 0.004(3) 0.001(3) 0.020(3)
C51 0.040(5) 0.066(6) 0.033(4) 0.011(4) 0.003(4) 0.024(4)
C52 0.020(4) 0.061(5) 0.049(5) 0.001(4) -0.005(3) 0.012(4)
C53 0.025(4) 0.054(6) 0.087(7) -0.003(5) -0.001(5) 0.015(4)
C54 0.035(5) 0.072(6) 0.071(6) 0.030(5) 0.015(4) 0.016(4)
C55 0.030(4) 0.068(6) 0.050(5) 0.025(4) 0.009(4) 0.018(4)
C56 0.040(4) 0.023(4) 0.038(4) -0.007(3) 0.000(3) 0.011(3)
C57 0.049(5) 0.050(5) 0.033(4) -0.007(4) -0.007(4) 0.026(4)
C58 0.047(4) 0.027(4) 0.032(4) 0.003(3) 0.006(3) 0.020(3)
C59 0.040(5) 0.028(4) 0.046(4) 0.005(3) 0.010(4) 0.021(4)
C60 0.039(4) 0.038(5) 0.055(5) 0.011(4) 0.006(4) 0.020(4)
C61 0.055(5) 0.070(6) 0.050(5) 0.014(4) 0.018(4) 0.044(5)
C62 0.106(9) 0.081(7) 0.051(5) 0.000(5) 0.016(6) 0.073(7)
C63 0.062(6) 0.049(5) 0.060(6) -0.015(4) 0.007(4) 0.029(5)

loop_
_atom_type_symbol
_atom_type_description
_atom_type_scat_dispersion_real
_atom_type_scat_dispersion_imag
_atom_type_scat_source
C C 0.0033 0.0016 'International Tables Vol C Tables 4.2.6.8 and 6.1.1.4'
H H 0.0000 0.0000 'International Tables Vol C Tables 4.2.6.8 and 6.1.1.4'
N N 0.0061 0.0033 'International Tables Vol C Tables 4.2.6.8 and 6.1.1.4'
Y Y -2.7962 3.5667 'International Tables Vol C Tables 4.2.6.8 and 6.1.1.4'

loop_
_geom_angle_atom_site_label_1
_geom_angle_atom_site_label_2
_geom_angle_atom_site_label_3
_geom_angle
N1 Y1 N2 55.53(18)
N1 Y1 N3 101.57(19)
N1 Y1 N4 103.13(19)
N1 Y1 N5 100.2(2)
N1 Y1 C1 27.77(18)
N1 Y1 C22 97.65(19)
N1 Y1 C43 128.4(2)
N2 Y1 N5 98.94(18)
N2 Y1 C1 28.41(18)
N2 Y1 C22 127.69(19)
N2 Y1 C43 109.94(19)
N3 Y1 N2 106.94(19)
N3 Y1 N4 55.07(18)
N3 Y1 N5 152.67(19)
N3 Y1 C1 110.5(2)
N3 Y1 C22 28.15(18)
N3 Y1 C43 128.8(2)
N4 Y1 N2 151.52(19)
N4 Y1 N5 103.81(18)
N4 Y1 C1 130.2(2)
N4 Y1 C22 28.23(18)
N4 Y1 C43 98.15(19)
N5 Y1 C1 96.42(19)
N5 Y1 C22 131.86(19)
N5 Y1 C43 28.54(19)
N6 Y1 N1 149.05(19)
N6 Y1 N2 105.7(2)
N6 Y1 N3 107.9(2)
N6 Y1 N4 101.32(19)
N6 Y1 N5 55.3(2)
N6 Y1 C1 127.2(2)
N6 Y1 C22 112.77(19)
N6 Y1 C43 27.97(19)
C1 Y1 C22 118.3(2)
C1 Y1 C43 118.9(2)
C22 Y1 C43 120.8(2)
C1 N1 Y1 95.7(4)
C1 N1 C6 129.2(6)
C6 N1 Y1 134.4(4)
C1 N2 Y1 93.5(4)
C1 N2 C14 126.3(6)
C14 N2 Y1 140.0(5)
C22 N3 Y1 94.8(4)
C22 N3 C27 124.4(6)
C27 N3 Y1 140.8(4)
C22 N4 Y1 93.8(4)
C22 N4 C35 129.2(6)
C35 N4 Y1 133.0(4)
C43 N5 Y1 93.5(4)
C43 N5 C48 128.4(6)
C48 N5 Y1 134.8(4)
C43 N6 Y1 96.4(4)
C43 N6 C56 126.1(6)
C56 N6 Y1 137.3(4)
N1 C1 Y1 56.5(3)
N1 C1 N2 112.7(6)
N1 C1 C2 126.4(6)
N2 C1 Y1 58.1(3)
N2 C1 C2 120.8(6)
C2 C1 Y1 165.8(5)
C1 C2 C4 110.4(6)
C3 C2 C1 115.3(6)
C3 C2 C4 102.6(6)
C3 C2 C5 106.2(6)
C5 C2 C1 110.0(6)
C5 C2 C4 112.2(6)
C2 C3 H3A 109.5
C2 C3 H3B 109.5
C2 C3 H3C 109.5
H3A C3 H3B 109.5
H3A C3 H3C 109.5
H3B C3 H3C 109.5
C2 C4 H4A 109.5
C2 C4 H4B 109.5
C2 C4 H4C 109.5
H4A C4 H4B 109.5
H4A C4 H4C 109.5
H4B C4 H4C 109.5
C2 C5 H5A 109.5
C2 C5 H5B 109.5
C2 C5 H5C 109.5
H5A C5 H5B 109.5
H5A C5 H5C 109.5
H5B C5 H5C 109.5
N1 C6 H6 109.4
N1 C6 C7 108.4(6)
N1 C6 C8 114.5(5)
C7 C6 H6 109.4
C7 C6 C8 105.5(6)
C8 C6 H6 109.4
C6 C7 H7A 109.5
C6 C7 H7B 109.5
C6 C7 H7C 109.5
H7A C7 H7B 109.5
H7A C7 H7C 109.5
H7B C7 H7C 109.5
C9 C8 C6 121.5(6)
C9 C8 C13 118.5(7)
C13 C8 C6 119.8(6)
C8 C9 H9 119.4
C10 C9 C8 121.2(7)
C10 C9 H9 119.4
C9 C10 H10 119.8
C11 C10 C9 120.5(7)
C11 C10 H10 119.8
C10 C11 H11 120.2
C12 C11 C10 119.7(7)
C12 C11 H11 120.2
C11 C12 H12 119.6
C11 C12 C13 120.9(7)
C13 C12 H12 119.6
C8 C13 C12 119.3(7)
C8 C13 H13 120.3
C12 C13 H13 120.3
N2 C14 H14 107.2
N2 C14 C15 109.2(6)
N2 C14 C16 117.4(6)
C15 C14 H14 107.2
C16 C14 H14 107.2
C16 C14 C15 108.1(6)
C14 C15 H15A 109.5
C14 C15 H15B 109.5
C14 C15 H15C 109.5
H15A C15 H15B 109.5
H15A C15 H15C 109.5
H15B C15 H15C 109.5
C17 C16 C14 122.0(6)
C21 C16 C14 119.3(6)
C21 C16 C17 118.7(7)
C16 C17 H17 119.8
C16 C17 C18 120.3(7)
C18 C17 H17 119.8
C17 C18 H18 119.8
C19 C18 C17 120.4(8)
C19 C18 H18 119.8
C18 C19 H19 120.2
C20 C19 C18 119.6(7)
C20 C19 H19 120.2
C19 C20 H20 119.8
C19 C20 C21 120.4(6)
C21 C20 H20 119.8
C16 C21 C20 120.6(7)
C16 C21 H21 119.7
C20 C21 H21 119.7
N3 C22 Y1 57.0(3)
N3 C22 N4 111.2(6)
N3 C22 C23 122.8(6)
N4 C22 Y1 58.0(3)
N4 C22 C23 125.9(6)
C23 C22 Y1 160.4(4)
C24 C23 C22 111.2(6)
C24 C23 C25 110.7(6)
C25 C23 C22 108.4(5)
C26 C23 C22 115.2(6)
C26 C23 C24 104.2(6)
C26 C23 C25 107.0(6)
C23 C24 H24A 109.5
C23 C24 H24B 109.5
C23 C24 H24C 109.5
H24A C24 H24B 109.5
H24A C24 H24C 109.5
H24B C24 H24C 109.5
C23 C25 H25A 109.5
C23 C25 H25B 109.5
C23 C25 H25C 109.5
H25A C25 H25B 109.5
H25A C25 H25C 109.5
H25B C25 H25C 109.5
C23 C26 H26A 109.5
C23 C26 H26B 109.5
C23 C26 H26C 109.5
H26A C26 H26B 109.5
H26A C26 H26C 109.5
H26B C26 H26C 109.5
N3 C27 H27 107.7
N3 C27 C28 109.9(6)
N3 C27 C29 117.6(6)
C28 C27 H27 107.7
C28 C27 C29 105.9(6)
C29 C27 H27 107.7
C27 C28 H28A 109.5
C27 C28 H28B 109.5
C27 C28 H28C 109.5
H28A C28 H28B 109.5
H28A C28 H28C 109.5
H28B C28 H28C 109.5
C30 C29 C27 122.6(6)
C30 C29 C34 118.4(6)
C34 C29 C27 118.7(6)
C29 C30 H30 119.9
C29 C30 C31 120.1(7)
C31 C30 H30 119.9
C30 C31 H31 119.2
C32 C31 C30 121.7(7)
C32 C31 H31 119.2
C31 C32 H32 120.7
C31 C32 C33 118.7(7)
C33 C32 H32 120.7
C32 C33 H33 120.1
C34 C33 C32 119.9(7)
C34 C33 H33 120.1
C29 C34 H34 119.4
C33 C34 C29 121.3(7)
C33 C34 H34 119.4
N4 C35 H35 108.9
N4 C35 C36 107.4(5)
N4 C35 C37 116.3(5)
C36 C35 H35 108.9
C36 C35 C37 106.1(5)
C37 C35 H35 108.9
C35 C36 H36A 109.5
C35 C36 H36B 109.5
C35 C36 H36C 109.5
H36A C36 H36B 109.5
H36A C36 H36C 109.5
H36B C36 H36C 109.5
C38 C37 C35 121.6(6)
C38 C37 C42 118.0(6)
C42 C37 C35 120.1(6)
C37 C38 H38 119.8
C37 C38 C39 120.4(7)
C39 C38 H38 119.8
C38 C39 H39 119.5
C40 C39 C38 120.9(8)
C40 C39 H39 119.5
C39 C40 H40 120.3
C39 C40 C41 119.3(7)
C41 C40 H40 120.3
C40 C41 H41 119.9
C40 C41 C42 120.1(7)
C42 C41 H41 119.9
C37 C42 H42 119.4
C41 C42 C37 121.2(7)
C41 C42 H42 119.4
N5 C43 Y1 57.9(3)
N5 C43 C44 126.4(6)
N6 C43 Y1 55.6(3)
N6 C43 N5 110.2(6)
N6 C43 C44 123.4(6)
C44 C43 Y1 162.9(5)
C43 C44 C45 115.4(6)
C46 C44 C43 111.3(6)
C46 C44 C45 103.3(6)
C47 C44 C43 109.8(6)
C47 C44 C45 106.3(6)
C47 C44 C46 110.5(7)
C44 C45 H45A 109.5
C44 C45 H45B 109.5
C44 C45 H45C 109.5
H45A C45 H45B 109.5
H45A C45 H45C 109.5
H45B C45 H45C 109.5
C44 C46 H46A 109.5
C44 C46 H46B 109.5
C44 C46 H46C 109.5
H46A C46 H46B 109.5
H46A C46 H46C 109.5
H46B C46 H46C 109.5
C44 C47 H47A 109.5
C44 C47 H47B 109.5
C44 C47 H47C 109.5
H47A C47 H47B 109.5
H47A C47 H47C 109.5
H47B C47 H47C 109.5
N5 C48 H48 109.2
N5 C48 C49 108.9(6)
N5 C48 C50 115.0(6)
C49 C48 H48 109.2
C49 C48 C50 105.2(6)
C50 C48 H48 109.2
C48 C49 H49A 109.5
C48 C49 H49B 109.5
C48 C49 H49C 109.5
H49A C49 H49B 109.5
H49A C49 H49C 109.5
H49B C49 H49C 109.5
C51 C50 C48 123.5(6)
C51 C50 C55 116.4(7)
C55 C50 C48 119.9(6)
C50 C51 H51 118.8
C52 C51 C50 122.4(7)
C52 C51 H51 118.8
C51 C52 H52 120.0
C51 C52 C53 120.0(7)
C53 C52 H52 120.0
C52 C53 H53 120.2
C52 C53 C54 119.6(8)
C54 C53 H53 120.2
C53 C54 H54 120.1
C55 C54 C53 119.9(8)
C55 C54 H54 120.1
C50 C55 H55 119.2
C54 C55 C50 121.6(8)
C54 C55 H55 119.2
N6 C56 H56 108.0
N6 C56 C57 107.2(6)
N6 C56 C58 116.1(6)
C57 C56 H56 108.0
C58 C56 H56 108.0
C58 C56 C57 109.1(6)
C56 C57 H57A 109.5
C56 C57 H57B 109.5
C56 C57 H57C 109.5
H57A C57 H57B 109.5
H57A C57 H57C 109.5
H57B C57 H57C 109.5
C59 C58 C56 123.2(6)
C59 C58 C63 117.6(7)
C63 C58 C56 119.0(7)
C58 C59 H59 119.7
C58 C59 C60 120.6(7)
C60 C59 H59 119.7
C59 C60 H60 119.2
C61 C60 C59 121.5(8)
C61 C60 H60 119.2
C60 C61 H61 121.1
C62 C61 C60 117.8(8)
C62 C61 H61 121.1
C61 C62 H62 119.0
C61 C62 C63 122.0(8)
C63 C62 H62 119.0
C58 C63 H63 119.7
C62 C63 C58 120.5(9)
C62 C63 H63 119.7

loop_
_geom_bond_atom_site_label_1
_geom_bond_atom_site_label_2
_geom_bond_distance
Y1 N1 2.379(5)
Y1 N2 2.413(5)
Y1 N3 2.390(5)
Y1 N4 2.412(5)
Y1 N5 2.413(5)
Y1 N6 2.360(6)
Y1 C1 2.838(6)
Y1 C22 2.839(6)
Y1 C43 2.842(7)
N1 C1 1.329(8)
N1 C6 1.458(8)
N2 C1 1.353(8)
N2 C14 1.462(8)
N3 C22 1.344(8)
N3 C27 1.466(8)
N4 C22 1.346(8)
N4 C35 1.480(8)
N5 C43 1.360(8)
N5 C48 1.492(9)
N6 C43 1.341(9)
N6 C56 1.478(8)
C1 C2 1.556(9)
C2 C3 1.543(10)
C2 C4 1.557(10)
C2 C5 1.544(10)
C3 H3A 0.9800
C3 H3B 0.9800
C3 H3C 0.9800
C4 H4A 0.9800
C4 H4B 0.9800
C4 H4C 0.9800
C5 H5A 0.9800
C5 H5B 0.9800
C5 H5C 0.9800
C6 H6 1.0000
C6 C7 1.530(10)
C6 C8 1.531(9)
C7 H7A 0.9800
C7 H7B 0.9800
C7 H7C 0.9800
C8 C9 1.375(10)
C8 C13 1.381(9)
C9 H9 0.9500
C9 C10 1.374(10)
C10 H10 0.9500
C10 C11 1.362(10)
C11 H11 0.9500
C11 C12 1.348(10)
C12 H12 0.9500
C12 C13 1.408(10)
C13 H13 0.9500
C14 H14 1.0000
C14 C15 1.539(10)
C14 C16 1.528(10)
C15 H15A 0.9800
C15 H15B 0.9800
C15 H15C 0.9800
C16 C17 1.379(9)
C16 C21 1.359(9)
C17 H17 0.9500
C17 C18 1.385(10)
C18 H18 0.9500
C18 C19 1.369(10)
C19 H19 0.9500
C19 C20 1.345(11)
C20 H20 0.9500
C20 C21 1.402(10)
C21 H21 0.9500
C22 C23 1.568(9)
C23 C24 1.535(9)
C23 C25 1.552(9)
C23 C26 1.519(9)
C24 H24A 0.9800
C24 H24B 0.9800
C24 H24C 0.9800
C25 H25A 0.9800
C25 H25B 0.9800
C25 H25C 0.9800
C26 H26A 0.9800
C26 H26B 0.9800
C26 H26C 0.9800
C27 H27 1.0000
C27 C28 1.524(10)
C27 C29 1.526(9)
C28 H28A 0.9800
C28 H28B 0.9800
C28 H28C 0.9800
C29 C30 1.376(10)
C29 C34 1.387(10)
C30 H30 0.9500
C30 C31 1.387(10)
C31 H31 0.9500
C31 C32 1.364(10)
C32 H32 0.9500
C32 C33 1.389(10)
C33 H33 0.9500
C33 C34 1.382(10)
C34 H34 0.9500
C35 H35 1.0000
C35 C36 1.524(9)
C35 C37 1.535(9)
C36 H36A 0.9800
C36 H36B 0.9800
C36 H36C 0.9800
C37 C38 1.377(10)
C37 C42 1.380(9)
C38 H38 0.9500
C38 C39 1.397(10)
C39 H39 0.9500
C39 C40 1.348(11)
C40 H40 0.9500
C40 C41 1.379(11)
C41 H41 0.9500
C41 C42 1.381(10)
C42 H42 0.9500
C43 C44 1.539(9)
C44 C45 1.551(10)
C44 C46 1.534(10)
C44 C47 1.522(10)
C45 H45A 0.9800
C45 H45B 0.9800
C45 H45C 0.9800
C46 H46A 0.9800
C46 H46B 0.9800
C46 H46C 0.9800
C47 H47A 0.9800
C47 H47B 0.9800
C47 H47C 0.9800
C48 H48 1.0000
C48 C49 1.493(11)
C48 C50 1.527(10)
C49 H49A 0.9800
C49 H49B 0.9800
C49 H49C 0.9800
C50 C51 1.374(10)
C50 C55 1.385(10)
C51 H51 0.9500
C51 C52 1.353(10)
C52 H52 0.9500
C52 C53 1.363(11)
C53 H53 0.9500
C53 C54 1.365(12)
C54 H54 0.9500
C54 C55 1.364(11)
C55 H55 0.9500
C56 H56 1.0000
C56 C57 1.532(10)
C56 C58 1.517(10)
C57 H57A 0.9800
C57 H57B 0.9800
C57 H57C 0.9800
C58 C59 1.369(10)
C58 C63 1.389(10)
C59 H59 0.9500
C59 C60 1.381(10)
C60 H60 0.9500
C60 C61 1.366(11)
C61 H61 0.9500
C61 C62 1.354(13)
C62 H62 0.9500
C62 C63 1.369(13)
C63 H63 0.9500

loop_
_geom_torsion_atom_site_label_1
_geom_torsion_atom_site_label_2
_geom_torsion_atom_site_label_3
_geom_torsion_atom_site_label_4
_geom_torsion
Y1 N1 C1 N2 -15.3(6)
Y1 N1 C1 C2 163.0(6)
Y1 N1 C6 C7 5.4(8)
Y1 N1 C6 C8 122.9(6)
Y1 N2 C1 N1 15.0(6)
Y1 N2 C1 C2 -163.4(6)
Y1 N2 C14 C15 -60.3(9)
Y1 N2 C14 C16 63.1(9)
Y1 N3 C22 N4 21.5(5)
Y1 N3 C22 C23 -156.6(5)
Y1 N3 C27 C28 -45.9(9)
Y1 N3 C27 C29 75.3(9)
Y1 N4 C22 N3 -21.3(5)
Y1 N4 C22 C23 156.7(6)
Y1 N4 C35 C36 24.9(8)
Y1 N4 C35 C37 143.6(5)
Y1 N5 C43 N6 -19.9(5)
Y1 N5 C43 C44 159.9(6)
Y1 N5 C48 C49 20.5(9)
Y1 N5 C48 C50 138.3(5)
Y1 N6 C43 N5 20.4(6)
Y1 N6 C43 C44 -159.4(6)
Y1 N6 C56 C57 -55.5(8)
Y1 N6 C56 C58 66.7(8)
Y1 C1 C2 C3 83(2)
Y1 C1 C2 C4 -33(2)
Y1 C1 C2 C5 -157.3(17)
Y1 C22 C23 C24 -51.2(16)
Y1 C22 C23 C25 -173.2(11)
Y1 C22 C23 C26 67.0(15)
Y1 C43 C44 C45 74.6(18)
Y1 C43 C44 C46 -42.7(19)
Y1 C43 C44 C47 -165.3(14)
N1 C1 C2 C3 -14.3(10)
N1 C1 C2 C4 -130.0(8)
N1 C1 C2 C5 105.7(8)
N1 C6 C8 C9 -18.9(9)
N1 C6 C8 C13 166.8(6)
N2 C1 C2 C3 163.9(7)
N2 C1 C2 C4 48.2(9)
N2 C1 C2 C5 -76.1(8)
N2 C14 C16 C17 -10.7(10)
N2 C14 C16 C21 171.6(6)
N3 C22 C23 C24 31.8(9)
N3 C22 C23 C25 -90.1(7)
N3 C22 C23 C26 150.1(6)
N3 C27 C29 C30 -26.7(9)
N3 C27 C29 C34 159.5(6)
N4 C22 C23 C24 -146.0(6)
N4 C22 C23 C25 92.1(8)
N4 C22 C23 C26 -27.7(9)
N4 C35 C37 C38 -42.6(9)
N4 C35 C37 C42 143.6(6)
N5 C43 C44 C45 -24.2(10)
N5 C43 C44 C46 -141.5(7)
N5 C43 C44 C47 95.9(8)
N5 C48 C50 C51 -35.9(10)
N5 C48 C50 C55 149.4(7)
N6 C43 C44 C45 155.6(6)
N6 C43 C44 C46 38.3(9)
N6 C43 C44 C47 -84.4(8)
N6 C56 C58 C59 -10.9(10)
N6 C56 C58 C63 172.8(7)
C1 N1 C6 C7 173.3(7)
C1 N1 C6 C8 -69.3(9)
C1 N2 C14 C15 125.8(7)
C1 N2 C14 C16 -110.8(8)
C6 N1 C1 Y1 -171.3(8)
C6 N1 C1 N2 173.4(6)
C6 N1 C1 C2 -8.3(11)
C6 C8 C9 C10 -175.1(7)
C6 C8 C13 C12 174.8(6)
C7 C6 C8 C9 100.1(8)
C7 C6 C8 C13 -74.1(8)
C8 C9 C10 C11 -0.4(12)
C9 C8 C13 C12 0.4(10)
C9 C10 C11 C12 2.0(11)
C10 C11 C12 C13 -2.4(10)
C11 C12 C13 C8 1.2(10)
C13 C8 C9 C10 -0.8(12)
C14 N2 C1 Y1 176.1(7)
C14 N2 C1 N1 -168.9(6)
C14 N2 C1 C2 12.7(10)
C14 C16 C17 C18 -177.2(7)
C14 C16 C21 C20 178.9(7)
C15 C14 C16 C17 113.3(7)
C15 C14 C16 C21 -64.4(8)
C16 C17 C18 C19 -1.6(12)
C17 C16 C21 C20 1.1(10)
C17 C18 C19 C20 0.8(12)
C18 C19 C20 C21 0.9(12)
C19 C20 C21 C16 -1.9(11)
C21 C16 C17 C18 0.6(11)
C22 N3 C27 C28 131.4(7)
C22 N3 C27 C29 -107.4(7)
C22 N4 C35 C36 176.3(6)
C22 N4 C35 C37 -65.0(9)
C27 N3 C22 Y1 -178.3(7)
C27 N3 C22 N4 -156.8(6)
C27 N3 C22 C23 25.1(9)
C27 C29 C30 C31 -174.7(6)
C27 C29 C34 C33 173.9(6)
C28 C27 C29 C30 96.6(7)
C28 C27 C29 C34 -77.2(8)
C29 C30 C31 C32 1.8(10)
C30 C29 C34 C33 -0.1(10)
C30 C31 C32 C33 -1.6(10)
C31 C32 C33 C34 0.6(10)
C32 C33 C34 C29 0.3(10)
C34 C29 C30 C31 -0.9(10)
C35 N4 C22 Y1 -159.4(7)
C35 N4 C22 N3 179.3(6)
C35 N4 C22 C23 -2.7(11)
C35 C37 C38 C39 -176.7(6)
C35 C37 C42 C41 176.2(6)
C36 C35 C37 C38 76.8(8)
C36 C35 C37 C42 -97.0(7)
C37 C38 C39 C40 1.8(11)
C38 C37 C42 C41 2.3(10)
C38 C39 C40 C41 0.0(12)
C39 C40 C41 C42 -0.6(11)
C40 C41 C42 C37 -0.5(11)
C42 C37 C38 C39 -2.9(10)
C43 N5 C48 C49 174.2(6)
C43 N5 C48 C50 -67.9(9)
C43 N6 C56 C57 130.9(7)
C43 N6 C56 C58 -106.8(8)
C48 N5 C43 Y1 -161.7(7)
C48 N5 C43 N6 178.5(6)
C48 N5 C43 C44 -1.7(11)
C48 C50 C51 C52 -177.3(7)
C48 C50 C55 C54 175.7(8)
C49 C48 C50 C51 84.0(9)
C49 C48 C50 C55 -90.7(8)
C50 C51 C52 C53 2.3(13)
C51 C50 C55 C54 0.7(13)
C51 C52 C53 C54 -0.2(13)
C52 C53 C54 C55 -1.5(14)
C53 C54 C55 C50 1.3(14)
C55 C50 C51 C52 -2.5(12)
C56 N6 C43 Y1 175.6(7)
C56 N6 C43 N5 -163.9(6)
C56 N6 C43 C44 16.2(10)
C56 C58 C59 C60 -174.6(7)
C56 C58 C63 C62 175.4(8)
C57 C56 C58 C59 110.4(7)
C57 C56 C58 C63 -65.9(8)
C58 C59 C60 C61 -1.3(12)
C59 C58 C63 C62 -1.1(12)
C59 C60 C61 C62 0.1(12)
C60 C61 C62 C63 0.6(13)
C61 C62 C63 C58 -0.1(14)
C63 C58 C59 C60 1.8(11)

loop_
_twin_individual_id
_twin_individual_mass_fraction_refined
1 0.8782(16)
2 0.1218(16)
